data_7044147
loop_
_publ_author_name
'yang, wei'
'Yang, Hua'
'Zeng, Suyuan'
'Li, DaCheng'
'Dou, Jianmin'

_publ_section_title
;
 Unprecedented Family of Heterometallic
 Ln&#x0406;&#x0406;&#x0406;[18-Metallacrown-6] Complexes: Syntheses,
 Structures and Magnetic Properties
;
_journal_name_full 'Dalton Trans.'
_journal_paper_doi 10.1039/C7DT02735D
_journal_year 2017
_chemical_formula_sum 'C95 H144 Dy Fe6 N6 O21'
_chemical_formula_weight 2203.75
_space_group_crystal_system triclinic
_space_group_IT_number 2
_space_group_name_Hall '-P 1'
_space_group_name_H-M_alt 'P -1'
_symmetry_space_group_name_Hall '-P 1'
_symmetry_space_group_name_H-M 'P -1'
_atom_sites_solution_hydrogens mixed
_audit_creation_method SHELXL-2014/6
_audit_update_record
;
2017-08-23 deposited with the CCDC.
2017-09-07 downloaded from the CCDC.
;
_cell_angle_alpha 70.0640(10)
_cell_angle_beta 76.612(2)
_cell_angle_gamma 68.9900(10)
_cell_formula_units_Z 2
_cell_length_a 18.9271(17)
_cell_length_b 19.4263(18)
_cell_length_c 20.7719(19)
_cell_measurement_reflns_used 6315
_cell_measurement_temperature 298(2)
_cell_measurement_theta_max 20.5645
_cell_measurement_theta_min 2.2145
_cell_volume 6650.3(11)
_computing_cell_refinement 'Bruker SMART'
_computing_data_collection 'Bruker SMART'
_computing_data_reduction 'Bruker SHELXTL'
_computing_molecular_graphics 'Bruker SHELXTL'
_computing_publication_material 'Bruker SHELXTL'
_computing_structure_refinement 'SHELXL-2014/6 (Sheldrick, 2014)'
_computing_structure_solution 'SHELXS-97 (Sheldrick, 1990)'
_diffrn_ambient_temperature 298(2)
_diffrn_measured_fraction_theta_full 0.962
_diffrn_measured_fraction_theta_max 0.986
_diffrn_measurement_device_type 'CCD area detector'
_diffrn_measurement_method 'phi and omega scans'
_diffrn_radiation_type MoK\a
_diffrn_radiation_wavelength 0.71073
_diffrn_reflns_av_R_equivalents 0.0433
_diffrn_reflns_av_unetI/netI 0.1241
_diffrn_reflns_Laue_measured_fraction_full 0.962
_diffrn_reflns_Laue_measured_fraction_max 0.986
_diffrn_reflns_limit_h_max 22
_diffrn_reflns_limit_h_min -14
_diffrn_reflns_limit_k_max 22
_diffrn_reflns_limit_k_min -23
_diffrn_reflns_limit_l_max 24
_diffrn_reflns_limit_l_min -24
_diffrn_reflns_number 34229
_diffrn_reflns_point_group_measured_fraction_full 0.962
_diffrn_reflns_point_group_measured_fraction_max 0.986
_diffrn_reflns_theta_full 25.242
_diffrn_reflns_theta_max 25.020
_diffrn_reflns_theta_min 2.096
_exptl_absorpt_coefficient_mu 1.243
_exptl_absorpt_correction_T_max 0.8551
_exptl_absorpt_correction_T_min 0.6702
_exptl_absorpt_correction_type multi-scan
_exptl_absorpt_process_details sadabs
_exptl_crystal_colour black-red
_exptl_crystal_density_diffrn 1.101
_exptl_crystal_description block
_exptl_crystal_F_000 2292
_exptl_crystal_size_max 0.350
_exptl_crystal_size_mid 0.200
_exptl_crystal_size_min 0.130
_refine_diff_density_max 0.935
_refine_diff_density_min -0.649
_refine_diff_density_rms 0.090
_refine_ls_extinction_method none
_refine_ls_goodness_of_fit_ref 1.010
_refine_ls_hydrogen_treatment constr
_refine_ls_matrix_type full
_refine_ls_number_parameters 1205
_refine_ls_number_reflns 23146
_refine_ls_number_restraints 439
_refine_ls_restrained_S_all 1.044
_refine_ls_R_factor_all 0.1127
_refine_ls_R_factor_gt 0.0563
_refine_ls_shift/su_max 0.001
_refine_ls_shift/su_mean 0.000
_refine_ls_structure_factor_coef Fsqd
_refine_ls_weighting_details 'w=1/[\s^2^(Fo^2^)+(0.0406P)^2^] where P=(Fo^2^+2Fc^2^)/3'
_refine_ls_weighting_scheme calc
_refine_ls_wR_factor_gt 0.1225
_refine_ls_wR_factor_ref 0.1326
_reflns_Friedel_coverage 0.000
_reflns_number_gt 11735
_reflns_number_total 23146
_reflns_threshold_expression 'I > 2\s(I)'
_cod_data_source_file c7dt02735d2.cif
_cod_data_source_block 161206d
_cod_database_code 7044147
_shelx_space_group_comment
;
The symmetry employed for this shelxl refinement is uniquely defined
by the following loop, which should always be used as a source of
symmetry information in preference to the above space-group names.
They are only intended as comments.
;
_shelx_estimated_absorpt_t_min 0.670
_shelx_estimated_absorpt_t_max 0.855
_shelxl_version_number 2014/6

loop_
_space_group_symop_operation_xyz
'x, y, z'
'-x, -y, -z'

loop_
_atom_site_label
_atom_site_type_symbol
_atom_site_fract_x
_atom_site_fract_y
_atom_site_fract_z
_atom_site_U_iso_or_equiv
_atom_site_adp_type
_atom_site_occupancy
_atom_site_site_symmetry_order
_atom_site_calc_flag
_atom_site_refinement_flags_posn
_atom_site_refinement_flags_adp
Dy1 Dy 0.58075(2) 0.72303(2) 0.25228(2) 0.04654(11) Uani 1 1 d . .
Fe1 Fe 0.71094(5) 0.76485(5) 0.30635(4) 0.0454(2) Uani 1 1 d . .
Fe2 Fe 0.77258(5) 0.74401(5) 0.14370(4) 0.0510(3) Uani 1 1 d . .
Fe6 Fe 0.76529(5) 0.59982(5) 0.25457(4) 0.0432(2) Uani 1 1 d . .
Fe4 Fe 0.44282(5) 0.68773(5) 0.20390(5) 0.0489(3) Uani 1 1 d . .
Fe3 Fe 0.62954(5) 0.61438(5) 0.13729(4) 0.0467(3) Uani 1 1 d . .
Fe5 Fe 0.57372(5) 0.51858(5) 0.27488(4) 0.0453(2) Uani 1 1 d . .
N1 N 0.7763(3) 0.8272(3) 0.2315(3) 0.0557(15) Uani 1 1 d . .
N2 N 0.6838(3) 0.7510(3) 0.0946(3) 0.0535(15) Uani 1 1 d . .
N3 N 0.8062(3) 0.6062(3) 0.3408(2) 0.0458(13) Uani 1 1 d . .
N4 N 0.4133(3) 0.5929(3) 0.2716(2) 0.0511(15) Uani 1 1 d . .
N5 N 0.5357(3) 0.6591(3) 0.0782(3) 0.0574(15) Uani 1 1 d . .
N6 N 0.6456(3) 0.5316(3) 0.3301(3) 0.0448(13) Uani 1 1 d . .
O1 O 0.7045(2) 0.8316(2) 0.3606(2) 0.0548(12) Uani 1 1 d . .
O2 O 0.7891(3) 0.8255(3) 0.1630(2) 0.0771(15) Uani 1 1 d . .
O3 O 0.8236(2) 0.7703(3) 0.0521(2) 0.0619(13) Uani 1 1 d . .
O4 O 0.6229(2) 0.7227(2) 0.1351(2) 0.0521(12) Uani 1 1 d . .
O5 O 0.8262(2) 0.4941(2) 0.2801(2) 0.0488(11) Uani 1 1 d . .
O6 O 0.7747(2) 0.6726(2) 0.3632(2) 0.0549(12) Uani 1 1 d . .
O7 O 0.3347(2) 0.7363(2) 0.2014(2) 0.0595(13) Uani 1 1 d . .
O8 O 0.4682(2) 0.5275(2) 0.3030(2) 0.0609(13) Uani 1 1 d . .
O9 O 0.6899(2) 0.6002(2) 0.0525(2) 0.0565(12) Uani 1 1 d . .
O10 O 0.4616(3) 0.6886(3) 0.1090(2) 0.0715(14) Uani 1 1 d . .
O11 O 0.6018(2) 0.4132(2) 0.3301(2) 0.0483(11) Uani 1 1 d . .
O12 O 0.6610(2) 0.6023(2) 0.31109(19) 0.0449(11) Uani 1 1 d . .
O13 O 0.7121(2) 0.7171(2) 0.23537(18) 0.0425(10) Uani 1 1 d . .
O14 O 0.5505(2) 0.6306(2) 0.22157(18) 0.0419(10) Uani 1 1 d . .
O15 O 0.7263(2) 0.5795(2) 0.18159(19) 0.0554(12) Uani 1 1 d . .
H15E H 0.7394 0.5307 0.1921 0.066 Uiso 1 1 d R U
O16 O 0.8423(2) 0.6432(2) 0.1819(2) 0.0524(11) Uani 1 1 d . .
O17 O 0.6151(2) 0.5086(2) 0.1823(2) 0.0547(12) Uani 1 1 d . .
O18 O 0.6029(2) 0.7736(2) 0.3284(2) 0.0548(12) Uani 1 1 d . .
O19 O 0.4575(2) 0.7709(2) 0.2257(2) 0.0616(13) Uani 1 1 d . .
O20 O 0.5076(3) 0.6710(3) 0.3611(2) 0.0686(14) Uani 1 1 d . .
H20D H 0.5330 0.6251 0.3801 0.082 Uiso 1 1 d R U
O21 O 0.5674(3) 0.8600(3) 0.1906(3) 0.0870(16) Uani 1 1 d . .
H21E H 0.5202 0.8766 0.1862 0.104 Uiso 1 1 d R U
H21F H 0.5895 0.8558 0.1509 0.104 Uiso 1 1 d R U
C1 C 0.7494(4) 0.8698(4) 0.3634(3) 0.0495(17) Uani 1 1 d . .
C2 C 0.7390(4) 0.9001(3) 0.4199(3) 0.0479(17) Uani 1 1 d . .
C3 C 0.7893(4) 0.9383(4) 0.4182(4) 0.066(2) Uani 1 1 d . .
H3 H 0.7834 0.9575 0.4551 0.079 Uiso 1 1 calc R U
C4 C 0.8498(4) 0.9501(4) 0.3632(4) 0.069(2) Uani 1 1 d . .
C5 C 0.8549(4) 0.9238(4) 0.3108(4) 0.067(2) Uani 1 1 d . .
H5 H 0.8922 0.9320 0.2736 0.081 Uiso 1 1 calc R U
C6 C 0.8064(4) 0.8841(4) 0.3083(4) 0.0591(19) Uani 1 1 d . .
C7 C 0.8138(4) 0.8650(4) 0.2442(4) 0.065(2) Uani 1 1 d . .
H7 H 0.8492 0.8818 0.2085 0.078 Uiso 1 1 calc R U
C8 C 0.6723(4) 0.8948(4) 0.4777(4) 0.0646(19) Uani 1 1 d . U
C9 C 0.6720(4) 0.8106(4) 0.5113(4) 0.076(2) Uani 1 1 d . U
H9A H 0.6687 0.7897 0.4768 0.114 Uiso 1 1 calc R U
H9B H 0.6290 0.8091 0.5463 0.114 Uiso 1 1 calc R U
H9C H 0.7182 0.7808 0.5318 0.114 Uiso 1 1 calc R U
C10 C 0.5958(4) 0.9454(4) 0.4476(4) 0.083(2) Uani 1 1 d . U
H10A H 0.5963 0.9977 0.4280 0.125 Uiso 1 1 calc R U
H10B H 0.5540 0.9430 0.4838 0.125 Uiso 1 1 calc R U
H10C H 0.5901 0.9268 0.4124 0.125 Uiso 1 1 calc R U
C11 C 0.6753(5) 0.9273(5) 0.5353(4) 0.095(3) Uani 1 1 d . U
H11A H 0.7204 0.8966 0.5572 0.143 Uiso 1 1 calc R U
H11B H 0.6311 0.9258 0.5689 0.143 Uiso 1 1 calc R U
H11C H 0.6762 0.9794 0.5155 0.143 Uiso 1 1 calc R U
C12 C 0.8982(7) 0.9965(7) 0.3662(6) 0.126(4) Uani 1 1 d . U
C13 C 0.9742(7) 0.9732(8) 0.3285(7) 0.194(4) Uani 1 1 d . U
H13A H 0.9721 0.9981 0.2800 0.292 Uiso 1 1 calc R U
H13B H 0.9912 0.9184 0.3365 0.292 Uiso 1 1 calc R U
H13C H 1.0091 0.9878 0.3442 0.292 Uiso 1 1 calc R U
C14 C 0.9136(7) 0.9878(7) 0.4358(6) 0.171(4) Uani 1 1 d . U
H14A H 0.9487 0.9379 0.4528 0.257 Uiso 1 1 calc R U
H14B H 0.8667 0.9933 0.4665 0.257 Uiso 1 1 calc R U
H14C H 0.9352 1.0267 0.4331 0.257 Uiso 1 1 calc R U
C15 C 0.8646(7) 1.0782(7) 0.3383(7) 0.197(5) Uani 1 1 d . U
H15A H 0.9033 1.1031 0.3264 0.295 Uiso 1 1 calc R U
H15B H 0.8258 1.0979 0.3721 0.295 Uiso 1 1 calc R U
H15C H 0.8423 1.0879 0.2978 0.295 Uiso 1 1 calc R U
C16 C 0.8033(5) 0.8021(4) -0.0115(4) 0.061(2) Uani 1 1 d . .
C17 C 0.8566(4) 0.8291(4) -0.0679(4) 0.062(2) Uani 1 1 d . .
C18 C 0.9339(5) 0.8268(5) -0.0559(4) 0.078(2) Uani 1 1 d . U
C19 C 0.9834(5) 0.7404(5) -0.0323(4) 0.112(3) Uani 1 1 d . U
H19A H 0.9617 0.7159 0.0124 0.169 Uiso 1 1 calc R U
H19B H 1.0345 0.7376 -0.0302 0.169 Uiso 1 1 calc R U
H19C H 0.9842 0.7148 -0.0648 0.169 Uiso 1 1 calc R U
C20 C 0.9262(5) 0.8679(5) -0.0026(4) 0.097(3) Uani 1 1 d . U
H20A H 0.8935 0.9199 -0.0169 0.145 Uiso 1 1 calc R U
H20B H 0.9756 0.8683 0.0013 0.145 Uiso 1 1 calc R U
H20C H 0.9046 0.8415 0.0413 0.145 Uiso 1 1 calc R U
C21 C 0.9791(5) 0.8652(5) -0.1237(4) 0.106(3) Uani 1 1 d . U
H21A H 0.9852 0.8403 -0.1582 0.159 Uiso 1 1 calc R U
H21B H 1.0283 0.8603 -0.1144 0.159 Uiso 1 1 calc R U
H21C H 0.9513 0.9187 -0.1401 0.159 Uiso 1 1 calc R U
C22 C 0.8327(5) 0.8577(4) -0.1333(4) 0.076(2) Uani 1 1 d . .
H22A H 0.8656 0.8773 -0.1699 0.092 Uiso 1 1 calc R U
C23 C 0.7647(5) 0.8596(4) -0.1489(4) 0.075(2) Uani 1 1 d . .
C24 C 0.7447(7) 0.8883(8) -0.2224(4) 0.119(3) Uani 1 1 d . U
C25 C 0.7597(8) 0.9596(7) -0.2612(6) 0.199(5) Uani 1 1 d . U
H25A H 0.8138 0.9515 -0.2690 0.298 Uiso 1 1 calc R U
H25B H 0.7354 0.9968 -0.2357 0.298 Uiso 1 1 calc R U
H25C H 0.7401 0.9782 -0.3047 0.298 Uiso 1 1 calc R U
C26 C 0.7807(8) 0.8285(8) -0.2568(6) 0.208(5) Uani 1 1 d . U
H26A H 0.7555 0.8403 -0.2961 0.312 Uiso 1 1 calc R U
H26B H 0.7771 0.7801 -0.2254 0.312 Uiso 1 1 calc R U
H26C H 0.8335 0.8254 -0.2716 0.312 Uiso 1 1 calc R U
C27 C 0.6645(8) 0.9130(9) -0.2299(6) 0.234(6) Uani 1 1 d . U
H27A H 0.6590 0.9209 -0.2770 0.351 Uiso 1 1 calc R U
H27B H 0.6393 0.9602 -0.2177 0.351 Uiso 1 1 calc R U
H27C H 0.6420 0.8742 -0.2001 0.351 Uiso 1 1 calc R U
C28 C 0.7149(5) 0.8329(4) -0.0933(3) 0.069(2) Uani 1 1 d . .
H28A H 0.6681 0.8337 -0.1012 0.083 Uiso 1 1 calc R U
C29 C 0.7332(5) 0.8048(4) -0.0255(3) 0.061(2) Uani 1 1 d . .
C30 C 0.6785(4) 0.7761(4) 0.0291(3) 0.0561(19) Uani 1 1 d . .
H30 H 0.6351 0.7756 0.0155 0.067 Uiso 1 1 calc R U
C31 C 0.9000(4) 0.4782(4) 0.3665(3) 0.0463(16) Uani 1 1 d . .
C32 C 0.9598(4) 0.4318(4) 0.4059(3) 0.065(2) Uani 1 1 d . .
H32 H 0.9695 0.4496 0.4382 0.078 Uiso 1 1 calc R U
C33 C 1.0047(4) 0.3608(5) 0.3985(4) 0.067(2) Uani 1 1 d . .
C34 C 1.0736(6) 0.3112(6) 0.4389(6) 0.111(3) Uani 1 1 d . U
C35 C 1.0923(6) 0.3518(6) 0.4810(6) 0.147(4) Uani 1 1 d . U
H35A H 1.0463 0.3759 0.5065 0.220 Uiso 1 1 calc R U
H35B H 1.1150 0.3901 0.4505 0.220 Uiso 1 1 calc R U
H35C H 1.1274 0.3149 0.5124 0.220 Uiso 1 1 calc R U
C36 C 1.1469(6) 0.3076(7) 0.3802(6) 0.190(5) Uani 1 1 d . U
H36A H 1.1864 0.3161 0.3955 0.285 Uiso 1 1 calc R U
H36B H 1.1324 0.3467 0.3382 0.285 Uiso 1 1 calc R U
H36C H 1.1652 0.2580 0.3721 0.285 Uiso 1 1 calc R U
C37 C 1.0717(7) 0.2374(7) 0.4789(7) 0.186(4) Uani 1 1 d . U
H37A H 1.1207 0.2075 0.4941 0.279 Uiso 1 1 calc R U
H37B H 1.0593 0.2129 0.4517 0.279 Uiso 1 1 calc R U
H37C H 1.0337 0.2410 0.5183 0.279 Uiso 1 1 calc R U
C38 C 0.9843(4) 0.3339(4) 0.3542(4) 0.066(2) Uani 1 1 d . .
H38 H 1.0122 0.2844 0.3516 0.079 Uiso 1 1 calc R U
C39 C 0.9252(4) 0.3746(4) 0.3129(3) 0.0520(18) Uani 1 1 d . .
C40 C 0.9083(4) 0.3385(4) 0.2656(4) 0.0619(19) Uani 1 1 d . U
C41 C 0.9604(4) 0.2556(4) 0.2697(4) 0.089(2) Uani 1 1 d . U
H41A H 1.0123 0.2556 0.2550 0.134 Uiso 1 1 calc R U
H41B H 0.9453 0.2359 0.2403 0.134 Uiso 1 1 calc R U
H41C H 0.9559 0.2239 0.3165 0.134 Uiso 1 1 calc R U
C42 C 0.8250(4) 0.3362(4) 0.2834(4) 0.077(2) Uani 1 1 d . U
H42A H 0.8171 0.3063 0.3305 0.115 Uiso 1 1 calc R U
H42B H 0.8154 0.3131 0.2534 0.115 Uiso 1 1 calc R U
H42C H 0.7907 0.3875 0.2775 0.115 Uiso 1 1 calc R U
C43 C 0.9189(5) 0.3879(5) 0.1884(4) 0.088(2) Uani 1 1 d . U
H43A H 0.8879 0.4403 0.1841 0.132 Uiso 1 1 calc R U
H43B H 0.9037 0.3678 0.1594 0.132 Uiso 1 1 calc R U
H43C H 0.9715 0.3858 0.1747 0.132 Uiso 1 1 calc R U
C44 C 0.8824(4) 0.4499(4) 0.3186(3) 0.0473(17) Uani 1 1 d . .
C45 C 0.8588(4) 0.5522(4) 0.3760(3) 0.0488(17) Uani 1 1 d . .
H45 H 0.8710 0.5632 0.4115 0.059 Uiso 1 1 calc R U
C46 C 0.3453(4) 0.5852(4) 0.2886(3) 0.0575(19) Uani 1 1 d . .
H46 H 0.3416 0.5386 0.3195 0.069 Uiso 1 1 calc R U
C47 C 0.2747(4) 0.6408(4) 0.2650(3) 0.0540(18) Uani 1 1 d . .
C48 C 0.2086(4) 0.6174(5) 0.2873(4) 0.068(2) Uani 1 1 d . .
H48 H 0.2121 0.5679 0.3160 0.082 Uiso 1 1 calc R U
C49 C 0.1395(5) 0.6656(5) 0.2677(4) 0.077(2) Uani 1 1 d . .
C50 C 0.0663(6) 0.6437(9) 0.2944(7) 0.154(4) Uani 1 1 d . U
C51 C 0.0686(6) 0.5851(8) 0.3678(7) 0.202(5) Uani 1 1 d . U
H51A H 0.0763 0.6071 0.3996 0.302 Uiso 1 1 calc R U
H51B H 0.1097 0.5388 0.3664 0.302 Uiso 1 1 calc R U
H51C H 0.0212 0.5735 0.3826 0.302 Uiso 1 1 calc R U
C52 C 0.0651(7) 0.5958(9) 0.2510(8) 0.223(5) Uani 1 1 d . U
H52A H 0.0314 0.5655 0.2749 0.335 Uiso 1 1 calc R U
H52B H 0.1156 0.5624 0.2425 0.335 Uiso 1 1 calc R U
H52C H 0.0474 0.6290 0.2078 0.335 Uiso 1 1 calc R U
C53 C -0.0021(7) 0.7039(9) 0.2986(8) 0.255(6) Uani 1 1 d . U
H53A H -0.0201 0.7270 0.2542 0.382 Uiso 1 1 calc R U
H53B H 0.0070 0.7419 0.3126 0.382 Uiso 1 1 calc R U
H53C H -0.0397 0.6839 0.3317 0.382 Uiso 1 1 calc R U
C54 C 0.1364(4) 0.7382(5) 0.2229(4) 0.081(3) Uani 1 1 d . .
H54 H 0.0895 0.7708 0.2088 0.097 Uiso 1 1 calc R U
C55 C 0.2008(4) 0.7655(4) 0.1972(4) 0.066(2) Uani 1 1 d . .
C56 C 0.2714(4) 0.7160(4) 0.2200(3) 0.0528(18) Uani 1 1 d . .
C57 C 0.1914(5) 0.8473(5) 0.1482(5) 0.094(3) Uani 1 1 d . U
C58 C 0.1114(5) 0.8878(5) 0.1237(5) 0.127(3) Uani 1 1 d . U
H58A H 0.1127 0.9329 0.0858 0.191 Uiso 1 1 calc R U
H58B H 0.0748 0.9025 0.1610 0.191 Uiso 1 1 calc R U
H58C H 0.0972 0.8533 0.1090 0.191 Uiso 1 1 calc R U
C59 C 0.2049(5) 0.8978(5) 0.1847(5) 0.124(3) Uani 1 1 d . U
H59A H 0.2452 0.8676 0.2130 0.186 Uiso 1 1 calc R U
H59B H 0.1590 0.9169 0.2131 0.186 Uiso 1 1 calc R U
H59C H 0.2190 0.9402 0.1508 0.186 Uiso 1 1 calc R U
C60 C 0.2475(5) 0.8433(5) 0.0836(5) 0.133(4) Uani 1 1 d . U
H60A H 0.2444 0.8945 0.0545 0.200 Uiso 1 1 calc R U
H60B H 0.2355 0.8157 0.0593 0.200 Uiso 1 1 calc R U
H60C H 0.2982 0.8173 0.0959 0.200 Uiso 1 1 calc R U
C61 C 0.5365(5) 0.6653(5) 0.0135(4) 0.072(2) Uani 1 1 d . .
C62 C 0.6059(5) 0.6401(5) -0.0311(4) 0.069(2) Uani 1 1 d . .
C63 C 0.5967(5) 0.6482(5) -0.0999(4) 0.095(3) Uani 1 1 d . .
H63 H 0.5476 0.6691 -0.1123 0.114 Uiso 1 1 calc R U
C64 C 0.6554(7) 0.6272(6) -0.1482(4) 0.099(3) Uani 1 1 d . .
C65 C 0.6405(8) 0.6327(9) -0.2209(6) 0.145(4) Uani 1 1 d . U
C66 C 0.5776(7) 0.5992(7) -0.2165(5) 0.174(4) Uani 1 1 d . U
H66A H 0.5827 0.5858 -0.2581 0.260 Uiso 1 1 calc R U
H66B H 0.5288 0.6366 -0.2107 0.260 Uiso 1 1 calc R U
H66C H 0.5816 0.5540 -0.1778 0.260 Uiso 1 1 calc R U
C67 C 0.7065(8) 0.5907(9) -0.2582(6) 0.216(5) Uani 1 1 d . U
H67A H 0.6965 0.6007 -0.3043 0.324 Uiso 1 1 calc R U
H67B H 0.7175 0.5366 -0.2353 0.324 Uiso 1 1 calc R U
H67C H 0.7495 0.6068 -0.2599 0.324 Uiso 1 1 calc R U
C68 C 0.6153(8) 0.7105(8) -0.2566(6) 0.199(5) Uani 1 1 d . U
H68A H 0.6520 0.7347 -0.2577 0.298 Uiso 1 1 calc R U
H68B H 0.5672 0.7346 -0.2337 0.298 Uiso 1 1 calc R U
H68C H 0.6095 0.7158 -0.3029 0.298 Uiso 1 1 calc R U
C69 C 0.7287(5) 0.5953(5) -0.1271(4) 0.082(3) Uani 1 1 d . .
H69 H 0.7697 0.5797 -0.1591 0.099 Uiso 1 1 calc R U
C70 C 0.7440(4) 0.5856(4) -0.0616(4) 0.064(2) Uani 1 1 d . .
C71 C 0.8261(5) 0.5520(5) -0.0432(4) 0.074(2) Uani 1 1 d . U
C72 C 0.8868(5) 0.5282(5) -0.1030(4) 0.104(3) Uani 1 1 d . U
H72A H 0.8746 0.4917 -0.1167 0.156 Uiso 1 1 calc R U
H72B H 0.9363 0.5053 -0.0876 0.156 Uiso 1 1 calc R U
H72C H 0.8869 0.5729 -0.1416 0.156 Uiso 1 1 calc R U
C73 C 0.8460(5) 0.6129(5) -0.0239(4) 0.094(2) Uani 1 1 d . U
H73A H 0.8477 0.6558 -0.0640 0.141 Uiso 1 1 calc R U
H73B H 0.8949 0.5903 -0.0072 0.141 Uiso 1 1 calc R U
H73C H 0.8079 0.6302 0.0114 0.141 Uiso 1 1 calc R U
C74 C 0.8361(5) 0.4785(5) 0.0161(4) 0.105(3) Uani 1 1 d . U
H74A H 0.8021 0.4891 0.0561 0.157 Uiso 1 1 calc R U
H74B H 0.8878 0.4590 0.0263 0.157 Uiso 1 1 calc R U
H74C H 0.8247 0.4409 0.0033 0.157 Uiso 1 1 calc R U
C75 C 0.6804(4) 0.6082(4) -0.0112(3) 0.0567(19) Uani 1 1 d . .
C76 C 0.6814(3) 0.4792(4) 0.3807(3) 0.0445(16) Uani 1 1 d . .
H76 H 0.7100 0.4949 0.4006 0.053 Uiso 1 1 calc R U
C77 C 0.6821(3) 0.4007(4) 0.4095(3) 0.0434(16) Uani 1 1 d . .
C78 C 0.7300(4) 0.3539(4) 0.4606(3) 0.0514(18) Uani 1 1 d . .
H78 H 0.7567 0.3759 0.4761 0.062 Uiso 1 1 calc R U
C79 C 0.7388(4) 0.2767(4) 0.4886(3) 0.0544(18) Uani 1 1 d . .
C80 C 0.7973(5) 0.2237(5) 0.5389(4) 0.084(2) Uani 1 1 d . U
C81 C 0.8097(6) 0.2646(6) 0.5821(5) 0.151(4) Uani 1 1 d . U
H81A H 0.8421 0.2284 0.6161 0.226 Uiso 1 1 calc R U
H81B H 0.7615 0.2891 0.6047 0.226 Uiso 1 1 calc R U
H81C H 0.8335 0.3028 0.5533 0.226 Uiso 1 1 calc R U
C82 C 0.8702(5) 0.1913(6) 0.4989(5) 0.140(4) Uani 1 1 d . U
H82A H 0.8908 0.2319 0.4703 0.211 Uiso 1 1 calc R U
H82B H 0.8614 0.1661 0.4703 0.211 Uiso 1 1 calc R U
H82C H 0.9058 0.1547 0.5300 0.211 Uiso 1 1 calc R U
C83 C 0.7713(6) 0.1545(6) 0.5911(5) 0.152(4) Uani 1 1 d . U
H83A H 0.8066 0.1264 0.6245 0.227 Uiso 1 1 calc R U
H83B H 0.7700 0.1212 0.5666 0.227 Uiso 1 1 calc R U
H83C H 0.7213 0.1737 0.6142 0.227 Uiso 1 1 calc R U
C84 C 0.6967(4) 0.2469(4) 0.4630(3) 0.0568(19) Uani 1 1 d . .
H84 H 0.7020 0.1947 0.4813 0.068 Uiso 1 1 calc R U
C85 C 0.6482(4) 0.2888(4) 0.4132(3) 0.0479(17) Uani 1 1 d . .
C86 C 0.6024(4) 0.2517(4) 0.3902(4) 0.0617(19) Uani 1 1 d . U
C87 C 0.6113(5) 0.1678(4) 0.4322(4) 0.094(3) Uani 1 1 d . U
H87A H 0.5795 0.1487 0.4172 0.140 Uiso 1 1 calc R U
H87B H 0.5964 0.1648 0.4803 0.140 Uiso 1 1 calc R U
H87C H 0.6636 0.1374 0.4254 0.140 Uiso 1 1 calc R U
C88 C 0.6283(5) 0.2555(4) 0.3133(4) 0.085(2) Uani 1 1 d . U
H88A H 0.6185 0.3083 0.2861 0.127 Uiso 1 1 calc R U
H88B H 0.6007 0.2315 0.2990 0.127 Uiso 1 1 calc R U
H88C H 0.6820 0.2291 0.3070 0.127 Uiso 1 1 calc R U
C89 C 0.5153(4) 0.2948(4) 0.4011(4) 0.087(2) Uani 1 1 d . U
H89A H 0.5048 0.3465 0.3713 0.131 Uiso 1 1 calc R U
H89B H 0.5004 0.2958 0.4483 0.131 Uiso 1 1 calc R U
H89C H 0.4870 0.2685 0.3905 0.131 Uiso 1 1 calc R U
C90 C 0.6422(3) 0.3696(4) 0.3830(3) 0.0448(16) Uani 1 1 d . .
C91 C 0.6477(5) 0.4451(5) 0.1561(4) 0.107(3) Uani 1 1 d . .
H91A H 0.6924 0.4118 0.1777 0.160 Uiso 1 1 calc R U
H91B H 0.6615 0.4623 0.1071 0.160 Uiso 1 1 calc R U
H91C H 0.6116 0.4176 0.1655 0.160 Uiso 1 1 calc R U
C92 C 0.9121(4) 0.6003(4) 0.1516(4) 0.078(2) Uani 1 1 d . .
H92A H 0.9024 0.5866 0.1150 0.117 Uiso 1 1 calc R U
H92B H 0.9348 0.5545 0.1860 0.117 Uiso 1 1 calc R U
H92C H 0.9462 0.6309 0.1334 0.117 Uiso 1 1 calc R U
C93 C 0.4292(5) 0.6840(5) 0.3889(4) 0.109(3) Uani 1 1 d . .
H93A H 0.4162 0.7162 0.4188 0.163 Uiso 1 1 calc R U
H93B H 0.4204 0.6357 0.4146 0.163 Uiso 1 1 calc R U
H93C H 0.3981 0.7090 0.3519 0.163 Uiso 1 1 calc R U
C95 C 0.4015(4) 0.8414(4) 0.2355(4) 0.088(3) Uani 1 1 d . .
H95A H 0.3888 0.8767 0.1915 0.132 Uiso 1 1 calc R U
H95B H 0.4222 0.8639 0.2585 0.132 Uiso 1 1 calc R U
H95C H 0.3565 0.8304 0.2632 0.132 Uiso 1 1 calc R U
C96 C 0.5488(4) 0.8082(5) 0.3781(4) 0.087(3) Uani 1 1 d . .
H96A H 0.5350 0.8632 0.3601 0.130 Uiso 1 1 calc R U
H96B H 0.5710 0.7923 0.4200 0.130 Uiso 1 1 calc R U
H96C H 0.5040 0.7922 0.3875 0.130 Uiso 1 1 calc R U

loop_
_atom_site_aniso_label
_atom_site_aniso_U_11
_atom_site_aniso_U_22
_atom_site_aniso_U_33
_atom_site_aniso_U_23
_atom_site_aniso_U_13
_atom_site_aniso_U_12
Dy1 0.0441(2) 0.0465(2) 0.0487(2) -0.01305(16) -0.00089(15) -0.01700(16)
Fe1 0.0482(6) 0.0435(6) 0.0471(6) -0.0150(5) 0.0018(5) -0.0198(5)
Fe2 0.0562(7) 0.0557(7) 0.0440(6) -0.0147(5) 0.0053(5) -0.0269(5)
Fe6 0.0418(6) 0.0473(6) 0.0438(5) -0.0150(5) -0.0021(4) -0.0175(5)
Fe4 0.0429(6) 0.0486(6) 0.0499(6) -0.0047(5) -0.0076(5) -0.0156(5)
Fe3 0.0468(6) 0.0556(6) 0.0405(5) -0.0129(5) -0.0051(5) -0.0199(5)
Fe5 0.0434(6) 0.0465(6) 0.0463(6) -0.0103(5) -0.0080(5) -0.0153(5)
N1 0.066(4) 0.060(4) 0.051(4) -0.022(3) 0.013(3) -0.037(3)
N2 0.051(4) 0.062(4) 0.042(3) -0.004(3) 0.005(3) -0.028(3)
N3 0.052(4) 0.048(4) 0.044(3) -0.016(3) -0.001(3) -0.023(3)
N4 0.041(4) 0.062(4) 0.048(3) -0.002(3) -0.011(3) -0.023(3)
N5 0.055(4) 0.071(4) 0.046(4) -0.014(3) -0.004(3) -0.024(3)
N6 0.041(3) 0.046(3) 0.049(3) -0.012(3) -0.004(3) -0.017(3)
O1 0.052(3) 0.055(3) 0.064(3) -0.029(2) 0.007(2) -0.022(2)
O2 0.107(4) 0.086(4) 0.055(3) -0.029(3) 0.025(3) -0.061(3)
O3 0.059(3) 0.087(4) 0.046(3) -0.021(3) 0.009(2) -0.036(3)
O4 0.047(3) 0.062(3) 0.048(3) -0.015(2) 0.004(2) -0.025(2)
O5 0.043(3) 0.044(3) 0.059(3) -0.018(2) -0.008(2) -0.007(2)
O6 0.065(3) 0.052(3) 0.055(3) -0.021(2) -0.008(2) -0.019(2)
O7 0.037(3) 0.057(3) 0.074(3) -0.004(3) -0.012(2) -0.012(2)
O8 0.045(3) 0.054(3) 0.068(3) 0.015(3) -0.015(2) -0.023(2)
O9 0.056(3) 0.072(3) 0.046(3) -0.022(2) -0.005(2) -0.020(2)
O10 0.042(3) 0.102(4) 0.056(3) -0.013(3) -0.012(3) -0.012(3)
O11 0.046(3) 0.042(3) 0.056(3) -0.006(2) -0.015(2) -0.014(2)
O12 0.051(3) 0.043(3) 0.047(3) -0.014(2) 0.002(2) -0.026(2)
O13 0.043(3) 0.046(3) 0.039(2) -0.015(2) 0.001(2) -0.016(2)
O14 0.038(3) 0.043(3) 0.043(2) -0.009(2) -0.008(2) -0.012(2)
O15 0.062(3) 0.060(3) 0.053(3) -0.018(2) -0.011(2) -0.024(2)
O16 0.038(3) 0.060(3) 0.059(3) -0.024(2) 0.011(2) -0.018(2)
O17 0.058(3) 0.058(3) 0.056(3) -0.024(2) 0.000(2) -0.025(2)
O18 0.045(3) 0.060(3) 0.063(3) -0.025(2) 0.005(2) -0.020(2)
O19 0.047(3) 0.048(3) 0.087(3) -0.020(3) -0.014(3) -0.007(2)
O20 0.057(3) 0.072(4) 0.069(3) -0.022(3) 0.015(3) -0.022(3)
O21 0.068(4) 0.079(4) 0.097(4) -0.014(3) -0.009(3) -0.014(3)
C1 0.045(5) 0.040(4) 0.064(5) -0.020(4) -0.006(4) -0.008(3)
C2 0.053(5) 0.032(4) 0.052(4) -0.009(3) -0.015(4) -0.003(3)
C3 0.076(6) 0.067(5) 0.066(5) -0.021(4) -0.016(4) -0.027(5)
C4 0.074(6) 0.053(5) 0.083(6) -0.019(4) -0.021(5) -0.019(4)
C5 0.072(6) 0.060(5) 0.084(6) -0.032(4) 0.006(4) -0.035(4)
C6 0.063(5) 0.064(5) 0.062(5) -0.026(4) 0.004(4) -0.033(4)
C7 0.071(6) 0.058(5) 0.068(5) -0.027(4) 0.022(4) -0.033(4)
C8 0.066(5) 0.077(5) 0.058(4) -0.031(4) -0.002(4) -0.022(4)
C9 0.076(5) 0.086(6) 0.071(5) -0.017(4) -0.007(4) -0.037(4)
C10 0.074(5) 0.079(5) 0.093(5) -0.041(4) 0.000(4) -0.010(4)
C11 0.102(6) 0.115(6) 0.082(5) -0.049(5) 0.015(5) -0.046(5)
C12 0.145(8) 0.149(8) 0.150(8) -0.033(7) -0.027(7) -0.126(8)
C13 0.178(10) 0.236(10) 0.256(11) -0.095(9) -0.020(9) -0.143(9)
C14 0.192(9) 0.201(9) 0.204(10) -0.059(8) -0.050(8) -0.139(8)
C15 0.204(9) 0.159(9) 0.288(11) -0.014(9) -0.087(8) -0.137(8)
C16 0.082(6) 0.052(5) 0.050(5) -0.014(4) 0.001(4) -0.029(4)
C17 0.079(6) 0.060(5) 0.048(5) -0.019(4) 0.019(4) -0.034(4)
C18 0.088(6) 0.090(6) 0.068(5) -0.037(5) 0.027(4) -0.049(5)
C19 0.084(6) 0.135(7) 0.105(6) -0.022(6) 0.020(5) -0.049(6)
C20 0.103(6) 0.121(6) 0.090(6) -0.042(5) 0.018(5) -0.068(5)
C21 0.097(6) 0.118(7) 0.099(6) -0.021(5) 0.029(5) -0.063(5)
C22 0.103(8) 0.062(6) 0.058(6) -0.014(4) 0.021(5) -0.040(5)
C23 0.102(7) 0.068(6) 0.047(5) -0.009(4) 0.002(5) -0.029(5)
C24 0.140(9) 0.183(9) 0.041(5) -0.014(6) 0.003(6) -0.085(8)
C25 0.270(9) 0.187(8) 0.161(8) 0.008(6) -0.064(7) -0.127(7)
C26 0.241(9) 0.235(9) 0.125(7) -0.079(7) -0.068(7) 0.010(7)
C27 0.197(11) 0.322(13) 0.103(8) -0.018(9) -0.037(8) -0.014(10)
C28 0.099(7) 0.066(5) 0.041(4) -0.007(4) -0.004(4) -0.034(5)
C29 0.088(6) 0.059(5) 0.040(4) -0.014(4) 0.005(4) -0.035(5)
C30 0.063(5) 0.059(5) 0.045(4) -0.001(4) -0.015(4) -0.025(4)
C31 0.037(4) 0.052(5) 0.055(4) -0.022(4) -0.006(3) -0.013(3)
C32 0.065(6) 0.076(6) 0.055(5) -0.012(4) -0.014(4) -0.025(5)
C33 0.051(5) 0.069(6) 0.075(6) -0.016(5) -0.018(4) -0.009(4)
C34 0.075(6) 0.106(7) 0.150(8) -0.024(6) -0.046(6) -0.018(5)
C35 0.105(7) 0.153(8) 0.194(9) -0.050(7) -0.092(6) -0.007(6)
C36 0.104(8) 0.239(10) 0.188(9) -0.049(8) -0.055(7) 0.005(8)
C37 0.158(7) 0.166(7) 0.224(8) 0.004(6) -0.093(6) -0.051(6)
C38 0.056(5) 0.051(5) 0.083(6) -0.018(4) -0.008(4) -0.010(4)
C39 0.047(5) 0.045(4) 0.065(5) -0.020(4) -0.008(4) -0.009(4)
C40 0.049(5) 0.063(5) 0.075(5) -0.034(4) 0.001(4) -0.010(4)
C41 0.094(6) 0.072(5) 0.107(6) -0.052(5) -0.010(5) -0.008(4)
C42 0.074(5) 0.088(5) 0.087(5) -0.046(4) 0.003(4) -0.033(4)
C43 0.096(6) 0.094(6) 0.085(5) -0.045(5) 0.001(5) -0.031(5)
C44 0.038(4) 0.052(5) 0.051(4) -0.011(4) 0.002(3) -0.021(4)
C45 0.047(5) 0.060(5) 0.045(4) -0.014(4) -0.006(3) -0.025(4)
C46 0.051(5) 0.056(5) 0.060(5) -0.004(4) -0.009(4) -0.019(4)
C47 0.045(5) 0.061(5) 0.059(5) -0.012(4) -0.017(4) -0.019(4)
C48 0.047(5) 0.083(6) 0.070(5) -0.005(4) -0.008(4) -0.030(5)
C49 0.062(6) 0.080(6) 0.088(6) -0.011(5) -0.009(5) -0.031(5)
C50 0.061(6) 0.235(12) 0.201(10) -0.068(9) 0.001(8) -0.091(7)
C51 0.094(7) 0.250(12) 0.244(11) -0.024(10) 0.032(8) -0.109(8)
C52 0.126(8) 0.329(13) 0.270(12) -0.101(10) 0.026(9) -0.150(8)
C53 0.082(8) 0.268(13) 0.320(12) 0.009(10) 0.044(9) -0.075(8)
C54 0.035(5) 0.114(8) 0.103(7) -0.040(6) -0.021(5) -0.018(5)
C55 0.053(5) 0.062(5) 0.080(6) -0.019(4) -0.015(4) -0.010(4)
C56 0.030(4) 0.071(5) 0.054(4) -0.019(4) -0.001(3) -0.012(4)
C57 0.068(6) 0.075(6) 0.124(7) 0.000(5) -0.039(5) -0.013(5)
C58 0.094(7) 0.083(6) 0.170(8) 0.012(6) -0.064(6) -0.003(5)
C59 0.116(7) 0.075(6) 0.184(8) -0.023(6) -0.051(6) -0.026(5)
C60 0.101(7) 0.105(7) 0.143(8) 0.030(6) -0.038(6) -0.020(6)
C61 0.079(6) 0.094(6) 0.048(5) -0.013(4) -0.010(4) -0.038(5)
C62 0.072(6) 0.099(7) 0.044(5) -0.028(4) -0.005(4) -0.029(5)
C63 0.083(7) 0.145(9) 0.071(6) -0.028(6) -0.023(5) -0.044(6)
C64 0.120(9) 0.151(9) 0.048(5) -0.041(6) -0.003(6) -0.059(7)
C65 0.159(6) 0.167(6) 0.121(5) -0.054(4) -0.033(4) -0.044(4)
C66 0.229(10) 0.241(10) 0.109(7) -0.074(7) -0.061(7) -0.092(8)
C67 0.233(10) 0.310(11) 0.114(7) -0.102(8) -0.051(8) -0.037(9)
C68 0.287(11) 0.244(11) 0.105(7) -0.067(8) -0.066(8) -0.085(9)
C69 0.093(7) 0.111(7) 0.058(5) -0.039(5) 0.002(5) -0.042(6)
C70 0.074(6) 0.083(6) 0.048(5) -0.027(4) 0.004(4) -0.039(5)
C71 0.066(5) 0.098(6) 0.060(5) -0.036(4) 0.013(4) -0.028(5)
C72 0.085(6) 0.139(7) 0.091(6) -0.055(5) 0.009(5) -0.028(5)
C73 0.077(6) 0.125(7) 0.100(6) -0.050(5) -0.004(5) -0.039(5)
C74 0.082(6) 0.112(7) 0.100(6) -0.033(5) 0.002(5) -0.012(5)
C75 0.069(6) 0.067(5) 0.040(4) -0.017(4) -0.004(4) -0.028(4)
C76 0.034(4) 0.056(5) 0.049(4) -0.025(4) 0.001(3) -0.015(3)
C77 0.037(4) 0.047(4) 0.048(4) -0.012(3) -0.002(3) -0.019(3)
C78 0.048(5) 0.060(5) 0.046(4) -0.008(4) -0.012(3) -0.020(4)
C79 0.047(5) 0.054(5) 0.052(4) -0.012(4) -0.005(4) -0.007(4)
C80 0.086(6) 0.080(6) 0.078(6) -0.015(5) -0.041(5) -0.005(5)
C81 0.180(8) 0.118(7) 0.137(7) -0.031(6) -0.109(6) 0.025(6)
C82 0.095(7) 0.148(8) 0.117(7) -0.008(6) -0.039(6) 0.022(6)
C83 0.134(8) 0.128(8) 0.131(7) 0.040(6) -0.059(6) -0.015(6)
C84 0.062(5) 0.036(4) 0.056(5) -0.004(4) -0.009(4) -0.004(4)
C85 0.049(5) 0.042(4) 0.053(4) -0.018(3) 0.001(3) -0.014(3)
C86 0.071(5) 0.038(4) 0.079(5) -0.012(4) -0.016(4) -0.021(4)
C87 0.108(6) 0.062(5) 0.117(6) -0.015(5) -0.029(5) -0.034(4)
C88 0.104(6) 0.066(5) 0.099(6) -0.041(4) -0.017(5) -0.022(4)
C89 0.088(6) 0.080(5) 0.102(6) -0.018(5) -0.020(5) -0.038(5)
C90 0.030(4) 0.047(4) 0.054(4) -0.020(4) 0.004(3) -0.009(3)
C91 0.144(9) 0.087(7) 0.099(7) -0.060(6) 0.014(6) -0.032(6)
C92 0.060(6) 0.086(6) 0.078(6) -0.018(5) 0.008(4) -0.026(5)
C93 0.079(7) 0.120(8) 0.111(7) -0.043(6) 0.054(6) -0.044(6)
C95 0.056(6) 0.070(6) 0.131(8) -0.023(5) -0.026(5) -0.008(5)
C96 0.066(6) 0.132(8) 0.095(6) -0.078(6) 0.035(5) -0.055(5)

loop_
_atom_type_symbol
_atom_type_description
_atom_type_scat_dispersion_real
_atom_type_scat_dispersion_imag
_atom_type_scat_source
C C 0.0033 0.0016 'International Tables Vol C Tables 4.2.6.8 and 6.1.1.4'
H H 0.0000 0.0000 'International Tables Vol C Tables 4.2.6.8 and 6.1.1.4'
N N 0.0061 0.0033 'International Tables Vol C Tables 4.2.6.8 and 6.1.1.4'
O O 0.0106 0.0060 'International Tables Vol C Tables 4.2.6.8 and 6.1.1.4'
Fe Fe 0.3463 0.8444 'International Tables Vol C Tables 4.2.6.8 and 6.1.1.4'
Dy Dy -0.1892 4.4098 'International Tables Vol C Tables 4.2.6.8 and 6.1.1.4'

loop_
_geom_angle_atom_site_label_1
_geom_angle_atom_site_label_2
_geom_angle_atom_site_label_3
_geom_angle
O19 Dy1 O18 114.68(15)
O19 Dy1 O14 69.85(14)
O18 Dy1 O14 154.48(13)
O19 Dy1 O12 136.26(13)
O18 Dy1 O12 87.22(14)
O14 Dy1 O12 75.20(12)
O19 Dy1 O4 88.00(15)
O18 Dy1 O4 136.87(13)
O14 Dy1 O4 66.13(13)
O12 Dy1 O4 101.28(14)
O19 Dy1 O13 155.18(14)
O18 Dy1 O13 69.51(13)
O14 Dy1 O13 117.77(13)
O12 Dy1 O13 66.44(12)
O4 Dy1 O13 75.46(13)
O19 Dy1 O20 76.85(15)
O18 Dy1 O20 76.89(14)
O14 Dy1 O20 80.08(13)
O12 Dy1 O20 71.88(14)
O4 Dy1 O20 146.03(14)
O13 Dy1 O20 126.68(14)
O19 Dy1 O21 77.05(15)
O18 Dy1 O21 73.89(15)
O14 Dy1 O21 130.06(14)
O12 Dy1 O21 146.68(14)
O4 Dy1 O21 76.62(15)
O13 Dy1 O21 81.14(14)
O20 Dy1 O21 127.39(16)
O6 Fe1 O18 113.27(17)
O6 Fe1 O1 95.91(18)
O18 Fe1 O1 93.78(18)
O6 Fe1 O13 95.18(17)
O18 Fe1 O13 85.99(16)
O1 Fe1 O13 168.02(17)
O6 Fe1 N1 111.1(2)
O18 Fe1 N1 135.5(2)
O1 Fe1 N1 85.26(19)
O13 Fe1 N1 86.52(18)
O2 Fe2 O3 90.80(19)
O2 Fe2 O16 114.0(2)
O3 Fe2 O16 100.34(19)
O2 Fe2 O13 92.15(17)
O3 Fe2 O13 175.12(17)
O16 Fe2 O13 81.99(16)
O2 Fe2 N2 127.2(2)
O3 Fe2 N2 84.68(19)
O16 Fe2 N2 118.54(19)
O13 Fe2 N2 90.43(17)
O5 Fe6 O16 98.71(17)
O5 Fe6 O15 89.60(17)
O16 Fe6 O15 90.51(16)
O5 Fe6 O12 105.11(16)
O16 Fe6 O12 155.99(17)
O15 Fe6 O12 86.75(15)
O5 Fe6 O13 170.04(16)
O16 Fe6 O13 78.03(16)
O15 Fe6 O13 99.78(16)
O12 Fe6 O13 78.95(15)
O5 Fe6 N3 84.29(19)
O16 Fe6 N3 95.07(17)
O15 Fe6 N3 172.27(18)
O12 Fe6 N3 90.28(17)
O13 Fe6 N3 86.63(18)
O10 Fe4 O7 93.18(19)
O10 Fe4 O19 117.8(2)
O7 Fe4 O19 94.00(19)
O10 Fe4 O14 94.51(18)
O7 Fe4 O14 171.37(17)
O19 Fe4 O14 85.87(17)
O10 Fe4 N4 114.2(2)
O7 Fe4 N4 85.4(2)
O19 Fe4 N4 128.0(2)
O14 Fe4 N4 87.88(19)
O9 Fe3 O15 89.77(17)
O9 Fe3 O17 100.38(18)
O15 Fe3 O17 90.72(16)
O9 Fe3 O4 104.67(17)
O15 Fe3 O4 85.31(16)
O17 Fe3 O4 154.61(17)
O9 Fe3 O14 170.94(16)
O15 Fe3 O14 99.01(15)
O17 Fe3 O14 77.46(16)
O4 Fe3 O14 78.42(15)
O9 Fe3 N5 84.1(2)
O15 Fe3 N5 172.16(18)
O17 Fe3 N5 95.20(18)
O4 Fe3 N5 91.47(19)
O14 Fe3 N5 87.31(19)
O8 Fe5 O11 90.70(17)
O8 Fe5 O17 117.07(18)
O11 Fe5 O17 101.87(18)
O8 Fe5 O14 92.35(16)
O11 Fe5 O14 174.78(16)
O17 Fe5 O14 80.49(17)
O8 Fe5 N6 125.6(2)
O11 Fe5 N6 84.70(18)
O17 Fe5 N6 116.91(18)
O14 Fe5 N6 90.08(17)
C7 N1 O2 114.3(5)
C7 N1 Fe1 124.3(5)
O2 N1 Fe1 121.1(3)
C30 N2 O4 113.7(5)
C30 N2 Fe2 127.2(4)
O4 N2 Fe2 119.0(3)
C45 N3 O6 114.7(5)
C45 N3 Fe6 125.5(5)
O6 N3 Fe6 119.8(4)
C46 N4 O8 112.2(5)
C46 N4 Fe4 126.7(5)
O8 N4 Fe4 121.1(4)
C61 N5 O10 111.4(6)
C61 N5 Fe3 128.9(5)
O10 N5 Fe3 119.7(4)
C76 N6 O12 114.0(5)
C76 N6 Fe5 126.8(4)
O12 N6 Fe5 119.2(3)
C1 O1 Fe1 134.5(4)
N1 O2 Fe2 118.4(3)
C16 O3 Fe2 136.3(5)
N2 O4 Fe3 116.4(3)
N2 O4 Dy1 123.3(3)
Fe3 O4 Dy1 102.86(16)
C44 O5 Fe6 138.3(4)
N3 O6 Fe1 119.7(3)
C56 O7 Fe4 138.2(4)
N4 O8 Fe5 119.8(3)
C75 O9 Fe3 139.2(4)
N5 O10 Fe4 120.8(4)
C90 O11 Fe5 138.2(4)
N6 O12 Fe6 113.2(3)
N6 O12 Dy1 125.1(3)
Fe6 O12 Dy1 102.53(15)
Fe1 O13 Fe2 119.00(17)
Fe1 O13 Fe6 117.12(18)
Fe2 O13 Fe6 94.63(16)
Fe1 O13 Dy1 100.05(15)
Fe2 O13 Dy1 124.48(17)
Fe6 O13 Dy1 101.11(14)
Fe4 O14 Fe5 117.03(17)
Fe4 O14 Fe3 116.94(17)
Fe5 O14 Fe3 95.91(17)
Fe4 O14 Dy1 100.04(16)
Fe5 O14 Dy1 124.32(16)
Fe3 O14 Dy1 102.74(14)
Fe3 O15 Fe6 139.4(2)
C92 O16 Fe2 130.7(4)
C92 O16 Fe6 126.5(4)
Fe2 O16 Fe6 97.36(18)
C91 O17 Fe5 132.7(4)
C91 O17 Fe3 126.2(4)
Fe5 O17 Fe3 98.66(19)
C96 O18 Fe1 127.5(4)
C96 O18 Dy1 128.0(4)
Fe1 O18 Dy1 104.45(19)
C95 O19 Fe4 128.8(4)
C95 O19 Dy1 126.2(4)
Fe4 O19 Dy1 104.22(19)
C93 O20 Dy1 136.6(5)
O1 C1 C6 119.7(6)
O1 C1 C2 121.7(6)
C6 C1 C2 118.5(6)
C3 C2 C1 117.2(6)
C3 C2 C8 121.4(6)
C1 C2 C8 121.3(6)
C2 C3 C4 124.4(7)
C5 C4 C3 116.0(7)
C5 C4 C12 124.9(8)
C3 C4 C12 118.9(8)
C4 C5 C6 123.4(7)
C1 C6 C5 120.5(6)
C1 C6 C7 122.1(6)
C5 C6 C7 117.2(6)
N1 C7 C6 127.3(6)
C2 C8 C9 111.1(6)
C2 C8 C11 112.1(6)
C9 C8 C11 107.9(6)
C2 C8 C10 109.2(6)
C9 C8 C10 110.5(6)
C11 C8 C10 105.8(6)
C13 C12 C15 108.5(10)
C13 C12 C14 103.9(10)
C15 C12 C14 104.2(10)
C13 C12 C4 110.5(10)
C15 C12 C4 112.9(9)
C14 C12 C4 116.3(8)
O3 C16 C29 121.3(6)
O3 C16 C17 119.4(7)
C29 C16 C17 119.1(7)
C22 C17 C16 115.9(7)
C22 C17 C18 122.6(7)
C16 C17 C18 121.4(7)
C17 C18 C20 111.8(7)
C17 C18 C19 108.1(6)
C20 C18 C19 111.0(7)
C17 C18 C21 112.2(7)
C20 C18 C21 107.5(6)
C19 C18 C21 106.2(7)
C23 C22 C17 126.3(7)
C22 C23 C28 116.1(7)
C22 C23 C24 122.9(8)
C28 C23 C24 121.1(8)
C25 C24 C26 112.9(10)
C25 C24 C27 97.7(12)
C26 C24 C27 105.5(10)
C25 C24 C23 113.1(9)
C26 C24 C23 110.4(11)
C27 C24 C23 116.6(9)
C23 C28 C29 121.7(7)
C28 C29 C16 120.9(7)
C28 C29 C30 117.8(7)
C16 C29 C30 121.3(6)
N2 C30 C29 126.7(6)
C32 C31 C45 118.0(6)
C32 C31 C44 119.3(6)
C45 C31 C44 122.7(6)
C33 C32 C31 122.3(7)
C38 C33 C32 116.8(7)
C38 C33 C34 120.6(8)
C32 C33 C34 122.6(8)
C37 C34 C35 110.7(10)
C37 C34 C33 115.6(8)
C35 C34 C33 113.9(9)
C37 C34 C36 111.3(11)
C35 C34 C36 99.7(8)
C33 C34 C36 104.4(8)
C33 C38 C39 125.7(7)
C38 C39 C44 116.1(6)
C38 C39 C40 120.8(6)
C44 C39 C40 123.1(6)
C39 C40 C42 110.6(6)
C39 C40 C41 113.9(6)
C42 C40 C41 107.2(6)
C39 C40 C43 109.8(6)
C42 C40 C43 108.0(6)
C41 C40 C43 107.2(6)
O5 C44 C39 120.8(6)
O5 C44 C31 119.7(6)
C39 C44 C31 119.5(6)
N3 C45 C31 127.7(6)
N4 C46 C47 127.6(6)
C48 C47 C56 120.6(6)
C48 C47 C46 117.2(7)
C56 C47 C46 122.2(6)
C49 C48 C47 121.5(7)
C48 C49 C54 118.0(7)
C48 C49 C50 122.7(9)
C54 C49 C50 119.3(9)
C53 C50 C52 113.0(12)
C53 C50 C49 117.0(12)
C52 C50 C49 106.1(11)
C53 C50 C51 105.6(12)
C52 C50 C51 101.6(12)
C49 C50 C51 112.5(9)
C49 C54 C55 123.8(7)
C56 C55 C54 117.6(7)
C56 C55 C57 122.5(7)
C54 C55 C57 119.9(7)
O7 C56 C55 122.9(7)
O7 C56 C47 118.7(6)
C55 C56 C47 118.4(6)
C60 C57 C59 110.5(8)
C60 C57 C55 109.3(8)
C59 C57 C55 109.8(7)
C60 C57 C58 105.9(8)
C59 C57 C58 107.7(8)
C55 C57 C58 113.6(7)
N5 C61 C62 123.1(7)
C75 C62 C63 118.8(7)
C75 C62 C61 125.0(6)
C63 C62 C61 116.2(8)
C64 C63 C62 124.0(8)
C63 C64 C69 116.2(7)
C63 C64 C65 121.0(10)
C69 C64 C65 122.6(10)
C68 C65 C67 112.2(13)
C68 C65 C66 106.8(12)
C67 C65 C66 105.5(12)
C68 C65 C64 107.4(11)
C67 C65 C64 112.6(11)
C66 C65 C64 112.2(10)
C70 C69 C64 124.4(8)
C69 C70 C75 118.1(7)
C69 C70 C71 121.1(7)
C75 C70 C71 120.8(6)
C74 C71 C70 111.5(6)
C74 C71 C73 110.0(7)
C70 C71 C73 109.0(7)
C74 C71 C72 104.4(7)
C70 C71 C72 113.6(6)
C73 C71 C72 108.2(6)
O9 C75 C62 119.5(6)
O9 C75 C70 121.9(7)
C62 C75 C70 118.6(6)
N6 C76 C77 128.2(6)
C78 C77 C90 121.0(6)
C78 C77 C76 117.4(5)
C90 C77 C76 121.3(6)
C79 C78 C77 122.2(6)
C78 C79 C84 116.1(6)
C78 C79 C80 122.3(6)
C84 C79 C80 121.3(7)
C81 C80 C82 110.2(9)
C81 C80 C79 112.2(7)
C82 C80 C79 108.8(7)
C81 C80 C83 105.6(8)
C82 C80 C83 107.5(8)
C79 C80 C83 112.4(7)
C85 C84 C79 125.5(6)
C84 C85 C90 117.1(6)
C84 C85 C86 121.8(6)
C90 C85 C86 121.1(6)
C88 C86 C85 109.2(6)
C88 C86 C87 108.9(6)
C85 C86 C87 113.3(6)
C88 C86 C89 109.9(6)
C85 C86 C89 110.2(6)
C87 C86 C89 105.3(6)
O11 C90 C77 120.7(6)
O11 C90 C85 121.4(5)
C77 C90 C85 118.0(6)

loop_
_geom_bond_atom_site_label_1
_geom_bond_atom_site_label_2
_geom_bond_distance
Dy1 O19 2.302(4)
Dy1 O18 2.304(4)
Dy1 O14 2.377(4)
Dy1 O12 2.378(4)
Dy1 O4 2.380(4)
Dy1 O13 2.395(4)
Dy1 O20 2.459(4)
Dy1 O21 2.476(5)
Fe1 O6 1.931(4)
Fe1 O18 1.946(4)
Fe1 O1 1.945(4)
Fe1 O13 1.984(4)
Fe1 N1 2.077(5)
Fe2 O2 1.900(4)
Fe2 O3 1.912(4)
Fe2 O16 1.945(4)
Fe2 O13 1.987(4)
Fe2 N2 2.102(5)
Fe6 O5 1.915(4)
Fe6 O16 2.027(4)
Fe6 O15 2.033(4)
Fe6 O12 2.043(4)
Fe6 O13 2.070(4)
Fe6 N3 2.165(5)
Fe4 O10 1.916(5)
Fe4 O7 1.927(4)
Fe4 O19 1.941(4)
Fe4 O14 1.991(4)
Fe4 N4 2.071(5)
Fe3 O9 1.913(4)
Fe3 O15 2.030(4)
Fe3 O17 2.035(4)
Fe3 O4 2.049(4)
Fe3 O14 2.056(4)
Fe3 N5 2.143(5)
Fe5 O8 1.908(4)
Fe5 O11 1.921(4)
Fe5 O17 1.949(4)
Fe5 O14 2.013(4)
Fe5 N6 2.097(5)
N1 C7 1.307(7)
N1 O2 1.396(6)
N2 C30 1.295(7)
N2 O4 1.424(5)
N3 C45 1.300(7)
N3 O6 1.401(6)
N4 C46 1.303(7)
N4 O8 1.387(6)
N5 C61 1.305(8)
N5 O10 1.402(6)
N6 C76 1.306(7)
N6 O12 1.410(5)
O1 C1 1.334(6)
O3 C16 1.335(7)
O5 C44 1.334(7)
O7 C56 1.326(7)
O9 C75 1.325(7)
O11 C90 1.341(7)
O16 C92 1.419(7)
O17 C91 1.400(8)
O18 C96 1.434(7)
O19 C95 1.447(8)
O20 C93 1.426(8)
C1 C6 1.407(8)
C1 C2 1.428(8)
C2 C3 1.390(8)
C2 C8 1.534(9)
C3 C4 1.440(9)
C4 C5 1.323(9)
C4 C12 1.520(9)
C5 C6 1.413(8)
C6 C7 1.464(8)
C8 C9 1.545(9)
C8 C11 1.552(9)
C8 C10 1.559(9)
C12 C13 1.464(15)
C12 C15 1.443(14)
C12 C14 1.481(13)
C16 C29 1.402(9)
C16 C17 1.442(9)
C17 C22 1.398(9)
C17 C18 1.522(10)
C18 C20 1.526(9)
C18 C19 1.568(11)
C18 C21 1.566(9)
C22 C23 1.383(9)
C23 C28 1.390(9)
C23 C24 1.522(11)
C24 C25 1.438(13)
C24 C26 1.448(14)
C24 C27 1.448(14)
C28 C29 1.402(8)
C29 C30 1.452(8)
C31 C32 1.400(8)
C31 C45 1.426(8)
C31 C44 1.435(8)
C32 C33 1.375(9)
C33 C38 1.381(9)
C33 C34 1.545(11)
C34 C37 1.400(12)
C34 C35 1.523(12)
C34 C36 1.618(14)
C38 C39 1.401(8)
C39 C44 1.425(8)
C39 C40 1.528(9)
C40 C42 1.549(8)
C40 C41 1.542(9)
C40 C43 1.572(9)
C46 C47 1.449(9)
C47 C48 1.408(8)
C47 C56 1.429(8)
C48 C49 1.364(9)
C49 C54 1.389(10)
C49 C50 1.520(11)
C50 C53 1.408(17)
C50 C52 1.510(16)
C50 C51 1.559(15)
C54 C55 1.421(9)
C55 C56 1.412(9)
C55 C57 1.540(10)
C57 C60 1.513(12)
C57 C59 1.542(11)
C57 C58 1.549(10)
C61 C62 1.452(10)
C62 C75 1.419(9)
C62 C63 1.426(9)
C63 C64 1.360(11)
C64 C69 1.407(11)
C64 C65 1.561(13)
C65 C68 1.394(15)
C65 C67 1.442(15)
C65 C66 1.520(14)
C69 C70 1.393(9)
C70 C75 1.444(9)
C70 C71 1.538(10)
C71 C74 1.519(10)
C71 C73 1.554(9)
C71 C72 1.557(9)
C76 C77 1.433(8)
C77 C78 1.404(8)
C77 C90 1.410(8)
C78 C79 1.374(8)
C79 C84 1.409(8)
C79 C80 1.538(9)
C80 C81 1.486(11)
C80 C82 1.482(11)
C80 C83 1.567(11)
C84 C85 1.380(8)
C85 C90 1.450(8)
C85 C86 1.540(8)
C86 C88 1.542(9)
C86 C87 1.533(8)
C86 C89 1.561(10)

loop_
_geom_hbond_atom_site_label_D
_geom_hbond_atom_site_label_H
_geom_hbond_atom_site_label_A
_geom_hbond_distance_DH
_geom_hbond_distance_HA
_geom_hbond_distance_DA
_geom_hbond_angle_DHA
C96 H96C O20 0.96 2.57 3.178(8) 121.4
C93 H93C O19 0.96 2.65 3.245(9) 120.3
O21 H21F O4 0.85 2.55 3.012(6) 115.2
O21 H21F N2 0.85 2.60 3.288(8) 139.1
O21 H21E O19 0.85 2.54 2.979(6) 113.3
O20 H20D N6 0.85 2.53 3.148(7) 130.3
O20 H20D N6 0.85 2.53 3.148(7) 130.3
O21 H21E O19 0.85 2.54 2.979(6) 113.3
O21 H21F N2 0.85 2.60 3.288(8) 139.1
O21 H21F O4 0.85 2.55 3.012(6) 115.2
C96 H96C O20 0.96 2.57 3.178(8) 121.4
O20 H20D N6 0.85 2.53 3.148(7) 130.3
O21 H21E O19 0.85 2.54 2.979(6) 113.3
O21 H21F N2 0.85 2.60 3.288(8) 139.1
O21 H21F O4 0.85 2.55 3.012(6) 115.2
C96 H96C O20 0.96 2.57 3.178(8) 121.4
O20 H20D N6 0.85 2.53 3.148(7) 130.3
O21 H21E O19 0.85 2.54 2.979(6) 113.3
O21 H21F N2 0.85 2.60 3.288(8) 139.1
O21 H21F O4 0.85 2.55 3.012(6) 115.2
C96 H96C O20 0.96 2.57 3.178(8) 121.4

loop_
_geom_torsion_atom_site_label_1
_geom_torsion_atom_site_label_2
_geom_torsion_atom_site_label_3
_geom_torsion_atom_site_label_4
_geom_torsion
C7 N1 O2 Fe2 156.0(5)
Fe1 N1 O2 Fe2 -18.5(6)
C30 N2 O4 Fe3 78.9(6)
Fe2 N2 O4 Fe3 -98.4(4)
C30 N2 O4 Dy1 -152.6(5)
Fe2 N2 O4 Dy1 30.1(5)
C45 N3 O6 Fe1 168.0(4)
Fe6 N3 O6 Fe1 -12.6(5)
C46 N4 O8 Fe5 169.9(4)
Fe4 N4 O8 Fe5 -8.2(6)
C61 N5 O10 Fe4 -179.7(5)
Fe3 N5 O10 Fe4 -1.1(6)
C76 N6 O12 Fe6 76.2(5)
Fe5 N6 O12 Fe6 -101.6(3)
C76 N6 O12 Dy1 -157.6(4)
Fe5 N6 O12 Dy1 24.5(5)
Fe1 O1 C1 C6 18.3(9)
Fe1 O1 C1 C2 -164.7(4)
O1 C1 C2 C3 179.4(6)
C6 C1 C2 C3 -3.6(9)
O1 C1 C2 C8 -4.1(9)
C6 C1 C2 C8 172.9(6)
C1 C2 C3 C4 1.0(10)
C8 C2 C3 C4 -175.5(7)
C2 C3 C4 C5 1.9(11)
C2 C3 C4 C12 176.9(8)
C3 C4 C5 C6 -2.1(11)
C12 C4 C5 C6 -176.8(9)
O1 C1 C6 C5 -179.4(6)
C2 C1 C6 C5 3.5(10)
O1 C1 C6 C7 6.1(10)
C2 C1 C6 C7 -171.0(6)
C4 C5 C6 C1 -0.5(12)
C4 C5 C6 C7 174.2(7)
O2 N1 C7 C6 172.9(6)
Fe1 N1 C7 C6 -12.8(11)
C1 C6 C7 N1 -7.2(12)
C5 C6 C7 N1 178.2(7)
C3 C2 C8 C9 -127.8(7)
C1 C2 C8 C9 55.9(8)
C3 C2 C8 C11 -6.9(9)
C1 C2 C8 C11 176.7(6)
C3 C2 C8 C10 110.0(7)
C1 C2 C8 C10 -66.3(8)
C5 C4 C12 C13 -32.3(15)
C3 C4 C12 C13 153.2(10)
C5 C4 C12 C15 89.3(14)
C3 C4 C12 C15 -85.2(12)
C5 C4 C12 C14 -150.4(10)
C3 C4 C12 C14 35.1(15)
Fe2 O3 C16 C29 -18.9(10)
Fe2 O3 C16 C17 165.7(5)
O3 C16 C17 C22 176.6(6)
C29 C16 C17 C22 1.0(10)
O3 C16 C17 C18 -3.8(10)
C29 C16 C17 C18 -179.3(7)
C22 C17 C18 C20 125.1(8)
C16 C17 C18 C20 -54.5(9)
C22 C17 C18 C19 -112.5(8)
C16 C17 C18 C19 67.9(8)
C22 C17 C18 C21 4.2(10)
C16 C17 C18 C21 -175.4(7)
C16 C17 C22 C23 -2.6(11)
C18 C17 C22 C23 177.8(7)
C17 C22 C23 C28 2.5(12)
C17 C22 C23 C24 -177.0(9)
C22 C23 C24 C25 -46.5(15)
C28 C23 C24 C25 134.1(10)
C22 C23 C24 C26 81.2(12)
C28 C23 C24 C26 -98.3(12)
C22 C23 C24 C27 -158.5(11)
C28 C23 C24 C27 22.0(16)
C22 C23 C28 C29 -0.8(11)
C24 C23 C28 C29 178.7(9)
C23 C28 C29 C16 -0.5(11)
C23 C28 C29 C30 -178.2(7)
O3 C16 C29 C28 -175.1(6)
C17 C16 C29 C28 0.4(10)
O3 C16 C29 C30 2.6(10)
C17 C16 C29 C30 178.1(6)
O4 N2 C30 C29 -176.8(6)
Fe2 N2 C30 C29 0.3(10)
C28 C29 C30 N2 -176.9(7)
C16 C29 C30 N2 5.4(11)
C45 C31 C32 C33 -177.4(6)
C44 C31 C32 C33 2.6(10)
C31 C32 C33 C38 -5.3(11)
C31 C32 C33 C34 176.6(7)
C38 C33 C34 C37 -54.9(14)
C32 C33 C34 C37 123.2(11)
C38 C33 C34 C35 175.4(8)
C32 C33 C34 C35 -6.6(13)
C38 C33 C34 C36 67.7(10)
C32 C33 C34 C36 -114.2(10)
C32 C33 C38 C39 4.5(11)
C34 C33 C38 C39 -177.3(7)
C33 C38 C39 C44 -0.9(11)
C33 C38 C39 C40 179.7(7)
C38 C39 C40 C42 121.9(7)
C44 C39 C40 C42 -57.4(8)
C38 C39 C40 C41 1.2(9)
C44 C39 C40 C41 -178.1(6)
C38 C39 C40 C43 -119.0(7)
C44 C39 C40 C43 61.7(8)
Fe6 O5 C44 C39 -166.0(4)
Fe6 O5 C44 C31 14.2(9)
C38 C39 C44 O5 178.2(5)
C40 C39 C44 O5 -2.4(9)
C38 C39 C44 C31 -2.0(9)
C40 C39 C44 C31 177.3(6)
C32 C31 C44 O5 -179.0(5)
C45 C31 C44 O5 1.0(9)
C32 C31 C44 C39 1.2(9)
C45 C31 C44 C39 -178.8(6)
O6 N3 C45 C31 178.7(5)
Fe6 N3 C45 C31 -0.6(9)
C32 C31 C45 N3 173.6(6)
C44 C31 C45 N3 -6.4(10)
O8 N4 C46 C47 -178.7(6)
Fe4 N4 C46 C47 -0.7(10)
N4 C46 C47 C48 176.0(6)
N4 C46 C47 C56 -3.0(11)
C56 C47 C48 C49 -0.9(11)
C46 C47 C48 C49 -180.0(7)
C47 C48 C49 C54 2.2(12)
C47 C48 C49 C50 -176.2(9)
C48 C49 C50 C53 151.1(13)
C54 C49 C50 C53 -27.4(18)
C48 C49 C50 C52 -81.8(13)
C54 C49 C50 C52 99.8(13)
C48 C49 C50 C51 28.4(16)
C54 C49 C50 C51 -150.0(11)
C48 C49 C54 C55 -1.2(13)
C50 C49 C54 C55 177.3(9)
C49 C54 C55 C56 -1.2(12)
C49 C54 C55 C57 -179.3(8)
Fe4 O7 C56 C55 -166.1(5)
Fe4 O7 C56 C47 13.8(10)
C54 C55 C56 O7 -177.6(6)
C57 C55 C56 O7 0.5(11)
C54 C55 C56 C47 2.5(10)
C57 C55 C56 C47 -179.4(7)
C48 C47 C56 O7 178.6(6)
C46 C47 C56 O7 -2.4(10)
C48 C47 C56 C55 -1.5(10)
C46 C47 C56 C55 177.5(6)
C56 C55 C57 C60 55.5(10)
C54 C55 C57 C60 -126.4(8)
C56 C55 C57 C59 -65.8(11)
C54 C55 C57 C59 112.2(8)
C56 C55 C57 C58 173.6(7)
C54 C55 C57 C58 -8.4(12)
O10 N5 C61 C62 179.3(6)
Fe3 N5 C61 C62 0.9(11)
N5 C61 C62 C75 -1.8(12)
N5 C61 C62 C63 177.7(7)
C75 C62 C63 C64 -0.1(13)
C61 C62 C63 C64 -179.6(9)
C62 C63 C64 C69 0.5(14)
C62 C63 C64 C65 175.8(9)
C63 C64 C65 C68 70.5(15)
C69 C64 C65 C68 -114.4(13)
C63 C64 C65 C67 -165.4(12)
C69 C64 C65 C67 9.7(17)
C63 C64 C65 C66 -46.6(16)
C69 C64 C65 C66 128.5(11)
C63 C64 C69 C70 -1.1(13)
C65 C64 C69 C70 -176.4(9)
C64 C69 C70 C75 1.3(12)
C64 C69 C70 C71 -178.5(8)
C69 C70 C71 C74 -119.9(8)
C75 C70 C71 C74 60.3(9)
C69 C70 C71 C73 118.4(7)
C75 C70 C71 C73 -61.4(9)
C69 C70 C71 C72 -2.3(10)
C75 C70 C71 C72 177.9(7)
Fe3 O9 C75 C62 4.2(10)
Fe3 O9 C75 C70 -175.9(5)
C63 C62 C75 O9 -179.9(7)
C61 C62 C75 O9 -0.3(11)
C63 C62 C75 C70 0.3(10)
C61 C62 C75 C70 179.8(7)
C69 C70 C75 O9 179.3(6)
C71 C70 C75 O9 -0.9(10)
C69 C70 C75 C62 -0.9(10)
C71 C70 C75 C62 179.0(6)
O12 N6 C76 C77 -175.8(5)
Fe5 N6 C76 C77 1.8(9)
N6 C76 C77 C78 175.2(6)
N6 C76 C77 C90 1.2(10)
C90 C77 C78 C79 -1.8(10)
C76 C77 C78 C79 -175.8(6)
C77 C78 C79 C84 -0.2(10)
C77 C78 C79 C80 173.5(7)
C78 C79 C80 C81 31.6(11)
C84 C79 C80 C81 -155.0(8)
C78 C79 C80 C82 -90.5(9)
C84 C79 C80 C82 82.8(10)
C78 C79 C80 C83 150.4(8)
C84 C79 C80 C83 -36.2(11)
C78 C79 C84 C85 -0.1(10)
C80 C79 C84 C85 -173.9(7)
C79 C84 C85 C90 2.2(10)
C79 C84 C85 C86 -178.0(7)
C84 C85 C86 C88 -116.6(7)
C90 C85 C86 C88 63.3(8)
C84 C85 C86 C87 4.9(10)
C90 C85 C86 C87 -175.2(6)
C84 C85 C86 C89 122.5(7)
C90 C85 C86 C89 -57.6(8)
Fe5 O11 C90 C77 -4.2(9)
Fe5 O11 C90 C85 177.8(4)
C78 C77 C90 O11 -174.2(5)
C76 C77 C90 O11 -0.4(9)
C78 C77 C90 C85 3.8(9)
C76 C77 C90 C85 177.6(5)
C84 C85 C90 O11 174.1(6)
C86 C85 C90 O11 -5.8(9)
C84 C85 C90 C77 -3.9(9)
C86 C85 C90 C77 176.2(6)

loop_
_platon_squeeze_void_nr
_platon_squeeze_void_average_x
_platon_squeeze_void_average_y
_platon_squeeze_void_average_z
_platon_squeeze_void_volume
_platon_squeeze_void_count_electrons
_platon_squeeze_void_content
1 -0.011 0.003 0.000 1420 188 ' '
2 0.105 0.065 0.398 57 5 ' '
3 0.500 0.500 0.500 261 58 ' '
4 0.895 0.935 0.602 57 5 ' '
